data_1557226
loop_
_publ_author_name
'Nohara, Isaak'
'Keller, Aramis'
'Tarassenko, Nikolai'
'Prescimone, Alessandro'
'Constable, Edwin C.'
'Housecroft, Catherine E.'

_publ_section_title
;
 Heteroleptic [Cu(P^P)(N^N)][PF6] Compounds with Isomeric
 Dibromo-1,10-Phenanthroline Ligands
;
_journal_issue 1
_journal_name_full Inorganics
_journal_page_first 4
_journal_paper_doi 10.3390/inorganics8010004
_journal_volume 8
_journal_year 2020
_chemical_formula_moiety 'C51 H38 Br2 Cu N2 O P2, F6 P, 1.1(C H2 Cl2), 0.7(C4 H10 O)'
_chemical_formula_sum 'C54.9 H47.2 Br2 Cl2.2 Cu F6 N2 O1.7 P3'
_chemical_formula_weight 1270.40
_space_group_crystal_system triclinic
_space_group_IT_number 2
_space_group_name_Hall '-P 1'
_space_group_name_H-M_alt 'P -1'
_atom_sites_solution_hydrogens geom
_atom_sites_solution_primary dual
_audit_creation_date 2019-06-05
_audit_creation_method
;
Olex2 1.2
(compiled May 18 2018 14:05:52 for OlexSys, GUI svn.r5506)
;
_cell_angle_alpha 90.204(2)
_cell_angle_beta 98.120(2)
_cell_angle_gamma 99.535(2)
_cell_formula_units_Z 2
_cell_length_a 10.1768(8)
_cell_length_b 13.7504(11)
_cell_length_c 20.1505(16)
_cell_measurement_reflns_used 9933
_cell_measurement_temperature 130
_cell_measurement_theta_max 70.216
_cell_measurement_theta_min 3.892
_cell_volume 2751.9(4)
_computing_cell_refinement 'SAINT v8.34A (Bruker, 2013)'
_computing_data_collection 'Apex2 (Bruker AXS, 2006)'
_computing_data_reduction 'SAINT v8.34A (Bruker, 2013)'
_computing_molecular_graphics 'Olex2 (Dolomanov et al., 2009)'
_computing_publication_material 'Olex2 (Dolomanov et al., 2009)'
_computing_structure_refinement 'ShelXL (Sheldrick, 2015)'
_computing_structure_solution 'ShelXT (Sheldrick, 2015)'
_diffrn_ambient_temperature 130
_diffrn_measured_fraction_theta_full 0.993
_diffrn_measured_fraction_theta_max 0.973
_diffrn_measurement_device Area
_diffrn_measurement_device_type 'Bruker APEX-II CCD'
_diffrn_measurement_method '\f & \w scans'
_diffrn_radiation_monochromator graphite
_diffrn_radiation_probe x-ray
_diffrn_radiation_type CuK\a
_diffrn_radiation_wavelength 1.54178
_diffrn_reflns_av_R_equivalents 0.0264
_diffrn_reflns_av_unetI/netI 0.0207
_diffrn_reflns_Laue_measured_fraction_full 0.993
_diffrn_reflns_Laue_measured_fraction_max 0.973
_diffrn_reflns_limit_h_max 12
_diffrn_reflns_limit_h_min -12
_diffrn_reflns_limit_k_max 16
_diffrn_reflns_limit_k_min -16
_diffrn_reflns_limit_l_max 24
_diffrn_reflns_limit_l_min -24
_diffrn_reflns_number 35742
_diffrn_reflns_point_group_measured_fraction_full 0.993
_diffrn_reflns_point_group_measured_fraction_max 0.973
_diffrn_reflns_theta_full 67.679
_diffrn_reflns_theta_max 70.285
_diffrn_reflns_theta_min 3.260
_diffrn_standards_number 0
_exptl_absorpt_coefficient_mu 4.597
_exptl_absorpt_correction_T_max 0.7533
_exptl_absorpt_correction_T_min 0.6260
_exptl_absorpt_correction_type multi-scan
_exptl_absorpt_process_details
;
SADABS-2012/1 (Bruker,2012) was used for absorption correction.
wR2(int) was 0.0565 before and 0.0342 after correction.
The Ratio of minimum to maximum transmission is 0.8310.
The \l/2 correction factor is 0.0015.
;
_exptl_crystal_colour yellow
_exptl_crystal_colour_primary yellow
_exptl_crystal_density_diffrn 1.533
_exptl_crystal_description block
_exptl_crystal_F_000 1279
_exptl_crystal_recrystallization_method
'The material was recrystallised from a mixture of Et2O and DCM  by solvent layering'
_exptl_crystal_size_max 0.18
_exptl_crystal_size_mid 0.12
_exptl_crystal_size_min 0.11
_refine_diff_density_max 1.497
_refine_diff_density_min -0.566
_refine_diff_density_rms 0.086
_refine_ls_extinction_method none
_refine_ls_goodness_of_fit_ref 1.073
_refine_ls_hydrogen_treatment constr
_refine_ls_matrix_type full
_refine_ls_number_parameters 728
_refine_ls_number_reflns 10241
_refine_ls_number_restraints 136
_refine_ls_restrained_S_all 1.085
_refine_ls_R_factor_all 0.0391
_refine_ls_R_factor_gt 0.0382
_refine_ls_shift/su_max 0.002
_refine_ls_shift/su_mean 0.000
_refine_ls_structure_factor_coef Fsqd
_refine_ls_weighting_details 'w=1/[\s^2^(Fo^2^)+(0.0592P)^2^+3.7381P] where P=(Fo^2^+2Fc^2^)/3'
_refine_ls_weighting_scheme calc
_refine_ls_wR_factor_gt 0.1093
_refine_ls_wR_factor_ref 0.1101
_reflns_Friedel_coverage 0.000
_reflns_number_gt 9939
_reflns_number_total 10241
_reflns_threshold_expression 'I > 2\s(I)'
_cod_data_source_file ISN162_130K_0m.cif
_cod_data_source_block isn162_130k_0m
_cod_original_formula_sum 'C54.90 H47.20 Br2 Cl2.20 Cu F6 N2 O1.70 P3'
_cod_database_code 1557226
_shelx_shelxl_version_number 2014/7
_shelx_space_group_comment
;
The symmetry employed for this shelxl refinement is uniquely defined
by the following loop, which should always be used as a source of
symmetry information in preference to the above space-group names.
They are only intended as comments.
;
_shelx_estimated_absorpt_t_max 0.632
_shelx_estimated_absorpt_t_min 0.492
_olex2_refinement_description
;
1. Fixed Uiso
 At 1.2 times of:
  All C(H) groups, All C(H,H) groups
 At 1.5 times of:
  All C(H,H,H) groups
2. Restrained distances
 O2-C54 = O2-C55
 1.45 with sigma of 0.02
 C53-C54 = C56-C55
 1.5 with sigma of 0.02
 O2-C55 \\sim O2-C54
 with sigma of 0.02
 C53-C54 \\sim C55-C56
 with sigma of 0.02
 Cl3-C57 \\sim Cl4-C57 \\sim Cl2_$1-C52_$1 \\sim Cl1_$1-C52_$1 \\sim C58-Cl7
\\sim C58-Cl8 \\sim C59-
 Cl6 \\sim C59-Cl5
 with sigma of 0.02
3. Uiso/Uaniso restraints and constraints
Uanis(Cl2) \\sim Ueq, Uanis(C52) \\sim Ueq, Uanis(Cl1) \\sim Ueq: with sigma of
0.01 and sigma for terminal atoms of 0.02
Uanis(C53) \\sim Ueq, Uanis(C54) \\sim Ueq, Uanis(O2) \\sim Ueq, Uanis(C55)
\\sim Ueq, Uanis(C56) \\sim Ueq: with sigma of 0.001 and sigma for terminal
atoms of 0.002
Uanis(Cl3) \\sim Ueq, Uanis(C57) \\sim Ueq, Uanis(Cl4) \\sim Ueq: with sigma of
0.01 and sigma for terminal atoms of 0.02
Uanis(Cl6) \\sim Ueq, Uanis(C59) \\sim Ueq, Uanis(Cl5) \\sim Ueq: with sigma of
0.001 and sigma for terminal atoms of 0.002
Uanis(Cl7) \\sim Ueq, Uanis(C58) \\sim Ueq, Uanis(Cl8) \\sim Ueq: with sigma of
0.001 and sigma for terminal atoms of 0.002
Uanis(Cl3) = Uanis(C57) = Uanis(Cl4)
Uanis(Cl7) = Uanis(C58) = Uanis(Cl8)
4. Others
 Fixed Sof: Cl2(0.5) Cl1(0.5) C52(0.5) H52A(0.5) H52B(0.5) O2(0.7) C55(0.7)
 H55A(0.7) H55B(0.7) C54(0.7) H54A(0.7) H54B(0.7) C56(0.7) H56A(0.7) H56B(0.7)
 H56C(0.7) C53(0.7) H53A(0.7) H53B(0.7) H53C(0.7) Cl4(0.3) Cl3(0.3) C57(0.3)
 H57A(0.3) H57B(0.3) Cl6(0.2) Cl7(0.1) Cl8(0.1) Cl5(0.2) C58(0.1) H58A(0.1)
 H58B(0.1) C59(0.2) H59A(0.2) H59B(0.2)
5.a Secondary CH2 refined with riding coordinates:
 C52(H52A,H52B), C55(H55A,H55B), C54(H54A,H54B), C57(H57A,H57B), C58(H58A,
 H58B), C59(H59A,H59B)
5.b Aromatic/amide H refined with riding coordinates:
 C1(H1), C39(H39), C20(H20), C47(H47), C38(H38), C37(H37), C3(H3), C41(H41),
 C23(H23), C22(H22), C24(H24), C48(H48), C32(H32), C12(H12), C14(H14), C10(H10),
  C18(H18), C45(H45), C21(H21), C8(H8), C33(H33), C42(H42), C9(H9), C43(H43),
 C34(H34), C44(H44), C15(H15), C51(H51), C49(H49), C16(H16), C17(H17), C50(H50)
5.c Idealised Me refined as rotating group:
 C36(H36A,H36B,H36C), C35(H35A,H35B,H35C), C56(H56A,H56B,H56C), C53(H53A,H53B,
 H53C)
;
_olex2_date_sample_data_collection 2019-06-02
_olex2_date_sample_submission 2019-05-25
_olex2_diffrn_ambient_temperature_device 'Oxford Cryosystems'
_olex2_exptl_crystal_mounting_method 'The crystal was mounted on a mylar loop in perfluoroether oil'
_olex2_submission_original_sample_id ISN162_130K
_olex2_submission_special_instructions 'No special instructions were received'

loop_
_space_group_symop_operation_xyz
'x, y, z'
'-x, -y, -z'

loop_
_atom_site_label
_atom_site_type_symbol
_atom_site_fract_x
_atom_site_fract_y
_atom_site_fract_z
_atom_site_U_iso_or_equiv
_atom_site_adp_type
_atom_site_occupancy
_atom_site_site_symmetry_order
_atom_site_calc_flag
_atom_site_refinement_flags_posn
_atom_site_refinement_flags_adp
_atom_site_refinement_flags_occupancy
_atom_site_disorder_assembly
_atom_site_disorder_group
Br1 Br -0.19238(3) 0.44381(2) 0.46226(2) 0.03359(9) Uani 1 1 d . . . . .
Br2 Br 0.30105(4) 1.04197(2) 0.20687(2) 0.04686(11) Uani 1 1 d . . . . .
Cu1 Cu 0.16635(3) 0.61879(2) 0.27056(2) 0.02063(9) Uani 1 1 d . . . . .
P1 P 0.08954(6) 0.55419(4) 0.16688(3) 0.01875(13) Uani 1 1 d . . . . .
P2 P 0.38696(6) 0.61697(4) 0.30940(3) 0.02005(13) Uani 1 1 d . . . . .
P3 P 0.01141(8) 0.22565(5) 0.35969(4) 0.03321(16) Uani 1 1 d . . . . .
O1 O 0.35835(17) 0.65539(12) 0.16515(8) 0.0210(3) Uani 1 1 d . . . . .
F2 F 0.1060(2) 0.16366(15) 0.40633(10) 0.0560(5) Uani 1 1 d . . . . .
F1 F -0.0812(2) 0.12438(14) 0.33066(10) 0.0527(5) Uani 1 1 d . . . . .
F4 F 0.1061(2) 0.32556(14) 0.38808(10) 0.0519(5) Uani 1 1 d . . . . .
F3 F 0.1010(2) 0.21873(14) 0.30120(9) 0.0501(5) Uani 1 1 d . . . . .
F6 F -0.0765(2) 0.23075(16) 0.41805(11) 0.0571(5) Uani 1 1 d . . . . .
F5 F -0.0804(3) 0.28741(16) 0.31218(11) 0.0628(6) Uani 1 1 d . . . . .
N2 N 0.1513(2) 0.77084(15) 0.27300(10) 0.0241(4) Uani 1 1 d . . . . .
N1 N 0.0350(2) 0.61758(15) 0.34087(10) 0.0230(4) Uani 1 1 d . . . . .
C1 C -0.0265(2) 0.54222(19) 0.37190(12) 0.0251(5) Uani 1 1 d . . . . .
H1 H -0.0171 0.4771 0.3598 0.030 Uiso 1 1 calc R . . . .
C26 C 0.2743(2) 0.69227(17) 0.11462(11) 0.0211(5) Uani 1 1 d . . . . .
C13 C -0.0920(2) 0.52482(18) 0.14197(12) 0.0232(5) Uani 1 1 d . . . . .
C30 C 0.4621(2) 0.72408(17) 0.19876(12) 0.0218(5) Uani 1 1 d . . . . .
C19 C 0.1501(2) 0.44623(17) 0.13803(12) 0.0206(5) Uani 1 1 d . . . . .
C6 C 0.0830(3) 0.79199(18) 0.32307(12) 0.0237(5) Uani 1 1 d . . . . .
C5 C 0.0196(2) 0.71062(18) 0.35854(12) 0.0230(5) Uani 1 1 d . . . . .
C40 C 0.4545(3) 0.50358(17) 0.30164(11) 0.0225(5) Uani 1 1 d . . . . .
C25 C 0.1399(2) 0.64756(17) 0.10668(12) 0.0212(5) Uani 1 1 d . . . . .
C27 C 0.3249(3) 0.76961(17) 0.07631(12) 0.0240(5) Uani 1 1 d . . . . .
C31 C 0.4960(2) 0.71003(17) 0.26732(12) 0.0233(5) Uani 1 1 d . . . . .
C2 C -0.1052(3) 0.5557(2) 0.42218(13) 0.0271(5) Uani 1 1 d . . . . .
C39 C 0.0516(3) 0.68108(19) 0.05578(12) 0.0266(5) Uani 1 1 d . . . . .
H39 H -0.0407 0.6516 0.0484 0.032 Uiso 1 1 calc R . . . .
C29 C 0.5242(3) 0.80167(18) 0.16396(13) 0.0258(5) Uani 1 1 d . . . . .
C20 C 0.2161(2) 0.44650(19) 0.08227(13) 0.0255(5) Uani 1 1 d . . . . .
H20 H 0.2312 0.5048 0.0573 0.031 Uiso 1 1 calc R . . . .
C28 C 0.4756(3) 0.81055(18) 0.08908(12) 0.0262(5) Uani 1 1 d . . . . .
C47 C 0.5221(3) 0.60887(19) 0.44240(13) 0.0267(5) Uani 1 1 d . . . . .
H47 H 0.5509 0.5506 0.4289 0.032 Uiso 1 1 calc R . . . .
C38 C 0.0990(3) 0.7574(2) 0.01611(13) 0.0312(6) Uani 1 1 d . . . . .
H38 H 0.0387 0.7795 -0.0187 0.037 Uiso 1 1 calc R . . . .
C46 C 0.4402(3) 0.65638(19) 0.39711(12) 0.0247(5) Uani 1 1 d . . . . .
C37 C 0.2332(3) 0.80208(19) 0.02646(13) 0.0298(5) Uani 1 1 d . . . . .
H37 H 0.2631 0.8553 -0.0006 0.036 Uiso 1 1 calc R . . . .
C3 C -0.1167(3) 0.6483(2) 0.44247(13) 0.0297(5) Uani 1 1 d . . . . .
H3 H -0.1665 0.6577 0.4778 0.036 Uiso 1 1 calc R . . . .
C41 C 0.3687(3) 0.41460(19) 0.30457(13) 0.0288(5) Uani 1 1 d . . . . .
H41 H 0.2770 0.4142 0.3093 0.035 Uiso 1 1 calc R . . . .
C23 C 0.1728(3) 0.27586(19) 0.15485(14) 0.0326(6) Uani 1 1 d . . . . .
H23 H 0.1574 0.2174 0.1795 0.039 Uiso 1 1 calc R . . . .
C22 C 0.2397(3) 0.2767(2) 0.09958(15) 0.0332(6) Uani 1 1 d . . . . .
H22 H 0.2714 0.2192 0.0868 0.040 Uiso 1 1 calc R . . . .
C24 C 0.1282(3) 0.36013(18) 0.17432(13) 0.0262(5) Uani 1 1 d . . . . .
H24 H 0.0827 0.3593 0.2124 0.031 Uiso 1 1 calc R . . . .
C48 C 0.5621(3) 0.6464(2) 0.50760(13) 0.0329(6) Uani 1 1 d . . . . .
H48 H 0.6171 0.6131 0.5386 0.039 Uiso 1 1 calc R . . . .
C32 C 0.6055(3) 0.7745(2) 0.30093(14) 0.0324(6) Uani 1 1 d . . . . .
H32 H 0.6341 0.7664 0.3472 0.039 Uiso 1 1 calc R . . . .
C4 C -0.0532(3) 0.7294(2) 0.41006(13) 0.0278(5) Uani 1 1 d . . . . .
C7 C 0.0738(3) 0.88976(19) 0.34146(13) 0.0292(5) Uani 1 1 d . . . . .
C12 C 0.2108(3) 0.84487(19) 0.24048(13) 0.0284(5) Uani 1 1 d . . . . .
H12 H 0.2577 0.8307 0.2050 0.034 Uiso 1 1 calc R . . . .
C14 C -0.1533(3) 0.4480(2) 0.09702(14) 0.0314(6) Uani 1 1 d . . . . .
H14 H -0.0999 0.4075 0.0783 0.038 Uiso 1 1 calc R . . . .
C10 C 0.1395(3) 0.9670(2) 0.30627(15) 0.0344(6) Uani 1 1 d . . . . .
H10 H 0.1367 1.0339 0.3170 0.041 Uiso 1 1 calc R . . . .
C18 C -0.1709(3) 0.5838(2) 0.16860(14) 0.0366(6) Uani 1 1 d . . . . .
H18 H -0.1300 0.6360 0.1996 0.044 Uiso 1 1 calc R . . . .
C45 C 0.5888(3) 0.5038(2) 0.29478(14) 0.0314(6) Uani 1 1 d . . . . .
H45 H 0.6484 0.5644 0.2932 0.038 Uiso 1 1 calc R . . . .
C21 C 0.2604(3) 0.3617(2) 0.06283(14) 0.0313(6) Uani 1 1 d . . . . .
H21 H 0.3047 0.3620 0.0244 0.038 Uiso 1 1 calc R . . . .
C8 C 0.0000(3) 0.9055(2) 0.39502(14) 0.0354(6) Uani 1 1 d . . . . .
H8 H -0.0062 0.9710 0.4078 0.042 Uiso 1 1 calc R . . . .
C33 C 0.6734(3) 0.8510(2) 0.26700(15) 0.0393(7) Uani 1 1 d . . . . .
H33 H 0.7492 0.8935 0.2902 0.047 Uiso 1 1 calc R . . . .
C42 C 0.4164(3) 0.3259(2) 0.30065(15) 0.0368(6) Uani 1 1 d . . . . .
H42 H 0.3575 0.2652 0.3031 0.044 Uiso 1 1 calc R . . . .
C36 C 0.5487(3) 0.7463(2) 0.04870(14) 0.0325(6) Uani 1 1 d . . . . .
H36A H 0.5253 0.6770 0.0602 0.049 Uiso 1 1 calc GR . . . .
H36B H 0.6462 0.7675 0.0596 0.049 Uiso 1 1 calc GR . . . .
H36C H 0.5211 0.7535 0.0006 0.049 Uiso 1 1 calc GR . . . .
C11 C 0.2071(3) 0.94335(19) 0.25642(15) 0.0323(6) Uani 1 1 d . . . . .
C9 C -0.0601(3) 0.8300(2) 0.42734(14) 0.0343(6) Uani 1 1 d . . . . .
H9 H -0.1084 0.8429 0.4625 0.041 Uiso 1 1 calc R . . . .
C43 C 0.5494(3) 0.3261(2) 0.29325(14) 0.0393(7) Uani 1 1 d . . . . .
H43 H 0.5816 0.2655 0.2902 0.047 Uiso 1 1 calc R . . . .
C34 C 0.6316(3) 0.8657(2) 0.19972(14) 0.0338(6) Uani 1 1 d . . . . .
H34 H 0.6766 0.9198 0.1779 0.041 Uiso 1 1 calc R . . . .
C44 C 0.6354(3) 0.4141(2) 0.29022(15) 0.0394(7) Uani 1 1 d . . . . .
H44 H 0.7267 0.4139 0.2850 0.047 Uiso 1 1 calc R . . . .
C15 C -0.2921(3) 0.4305(2) 0.07950(18) 0.0446(8) Uani 1 1 d . . . . .
H15 H -0.3338 0.3776 0.0492 0.054 Uiso 1 1 calc R . . . .
C35 C 0.5041(3) 0.9172(2) 0.06672(15) 0.0372(6) Uani 1 1 d . . . . .
H35A H 0.4729 0.9199 0.0186 0.056 Uiso 1 1 calc GR . . . .
H35B H 0.6012 0.9417 0.0757 0.056 Uiso 1 1 calc GR . . . .
H35C H 0.4566 0.9583 0.0916 0.056 Uiso 1 1 calc GR . . . .
C51 C 0.3982(4) 0.7410(3) 0.41794(16) 0.0493(9) Uani 1 1 d . . . . .
H51 H 0.3398 0.7730 0.3877 0.059 Uiso 1 1 calc R . . . .
C49 C 0.5227(4) 0.7311(3) 0.52742(15) 0.0460(8) Uani 1 1 d . . . . .
H49 H 0.5514 0.7571 0.5718 0.055 Uiso 1 1 calc R . . . .
C16 C -0.3700(3) 0.4897(3) 0.10602(18) 0.0497(9) Uani 1 1 d . . . . .
H16 H -0.4651 0.4776 0.0940 0.060 Uiso 1 1 calc R . . . .
C17 C -0.3095(3) 0.5666(3) 0.15007(17) 0.0506(9) Uani 1 1 d . . . . .
H17 H -0.3630 0.6079 0.1678 0.061 Uiso 1 1 calc R . . . .
C50 C 0.4409(5) 0.7789(3) 0.48247(18) 0.0637(12) Uani 1 1 d . . . . .
H50 H 0.4139 0.8380 0.4960 0.076 Uiso 1 1 calc R . . . .
Cl2 Cl 0.4902(3) 1.02952(18) 0.37598(12) 0.0576(6) Uani 0.5 1 d D U P A 1
Cl1 Cl 0.7214(3) 1.0012(2) 0.46705(17) 0.0646(7) Uani 0.5 1 d D U P A 1
C52 C 0.6631(7) 1.0611(6) 0.3954(4) 0.058(2) Uani 0.5 1 d D U P A 1
H52A H 0.6878 1.1334 0.4031 0.069 Uiso 0.5 1 calc R . P A 1
H52B H 0.7063 1.0425 0.3573 0.069 Uiso 0.5 1 calc R . P A 1
O2 O -0.1963(3) 1.0633(2) 0.12151(16) 0.0377(6) Uani 0.7 1 d D U P B 1
C55 C -0.1956(6) 1.1554(4) 0.1555(3) 0.0471(14) Uani 0.7 1 d D U P B 1
H55A H -0.1454 1.2104 0.1329 0.057 Uiso 0.7 1 calc R . P B 1
H55B H -0.1519 1.1544 0.2026 0.057 Uiso 0.7 1 calc R . P B 1
C54 C -0.0657(5) 1.0382(4) 0.1278(3) 0.0494(11) Uani 0.7 1 d D U P B 1
H54A H -0.0291 1.0361 0.1759 0.059 Uiso 0.7 1 calc R . P B 1
H54B H -0.0054 1.0893 0.1069 0.059 Uiso 0.7 1 calc R . P B 1
C56 C -0.3419(5) 1.1685(4) 0.1532(3) 0.0424(10) Uani 0.7 1 d D U P B 1
H56A H -0.3855 1.1654 0.1065 0.064 Uiso 0.7 1 calc GR . P B 1
H56B H -0.3454 1.2327 0.1736 0.064 Uiso 0.7 1 calc GR . P B 1
H56C H -0.3890 1.1159 0.1781 0.064 Uiso 0.7 1 calc GR . P B 1
C53 C -0.0703(8) 0.9396(5) 0.0945(4) 0.0785(19) Uani 0.7 1 d D U P B 1
H53A H -0.0829 0.9463 0.0457 0.118 Uiso 0.7 1 calc GR . P B 1
H53B H -0.1453 0.8926 0.1072 0.118 Uiso 0.7 1 calc GR . P B 1
H53C H 0.0145 0.9156 0.1087 0.118 Uiso 0.7 1 calc GR . P B 1
Cl4 Cl -0.4239(4) 0.1896(3) 0.14058(17) 0.0688(7) Uani 0.3 1 d D U P C 2
Cl3 Cl -0.1719(4) 0.1159(4) 0.1529(2) 0.0688(7) Uani 0.3 1 d D U P C 2
C57 C -0.2722(12) 0.1852(11) 0.1833(7) 0.0688(7) Uani 0.3 1 d D U P C 2
H57A H -0.2855 0.1619 0.2287 0.083 Uiso 0.3 1 calc R . P C 2
H57B H -0.2225 0.2537 0.1889 0.083 Uiso 0.3 1 calc R . P C 2
Cl6 Cl 0.5411(7) 1.0453(5) 0.3664(4) 0.0622(18) Uani 0.2 1 d D U P D 2
Cl7 Cl -0.0778(13) 0.8653(9) 0.1416(6) 0.0743(19) Uani 0.1 1 d D U P E 2
Cl8 Cl -0.1138(12) 0.9597(9) 0.0189(6) 0.0743(19) Uani 0.1 1 d D U P E 2
Cl5 Cl 0.7032(7) 0.9821(6) 0.4882(3) 0.0520(17) Uani 0.2 1 d D U P D 2
C58 C -0.001(3) 0.947(3) 0.0885(15) 0.0743(19) Uani 0.1 1 d D U P E 2
H58A H 0.0308 1.0121 0.1119 0.089 Uiso 0.1 1 calc R . P E 2
H58B H 0.0778 0.9227 0.0752 0.089 Uiso 0.1 1 calc R . P E 2
C59 C 0.6888(19) 1.030(2) 0.4119(9) 0.069(8) Uani 0.2 1 d D U P D 2
H59A H 0.7313 0.9889 0.3836 0.083 Uiso 0.2 1 calc R . P D 2
H59B H 0.7463 1.0958 0.4164 0.083 Uiso 0.2 1 calc R . P D 2

loop_
_atom_site_aniso_label
_atom_site_aniso_U_11
_atom_site_aniso_U_22
_atom_site_aniso_U_33
_atom_site_aniso_U_23
_atom_site_aniso_U_13
_atom_site_aniso_U_12
Br1 0.03179(15) 0.03609(16) 0.03496(16) 0.01271(12) 0.01013(12) 0.00690(12)
Br2 0.0633(2) 0.02214(15) 0.0635(2) 0.01324(14) 0.03119(18) 0.01240(14)
Cu1 0.02663(19) 0.01786(17) 0.01862(17) 0.00065(13) 0.00413(13) 0.00651(13)
P1 0.0224(3) 0.0165(3) 0.0178(3) 0.0007(2) 0.0031(2) 0.0045(2)
P2 0.0253(3) 0.0179(3) 0.0173(3) 0.0015(2) 0.0026(2) 0.0053(2)
P3 0.0502(4) 0.0234(3) 0.0280(3) 0.0014(3) 0.0087(3) 0.0092(3)
O1 0.0265(8) 0.0157(7) 0.0198(8) 0.0025(6) 0.0011(6) 0.0021(6)
F2 0.0860(15) 0.0478(11) 0.0388(10) 0.0056(8) 0.0016(10) 0.0307(11)
F1 0.0685(13) 0.0378(10) 0.0492(11) -0.0098(8) 0.0144(10) -0.0035(9)
F4 0.0693(13) 0.0334(9) 0.0504(11) -0.0064(8) 0.0102(10) -0.0008(9)
F3 0.0716(13) 0.0438(10) 0.0395(10) 0.0042(8) 0.0226(9) 0.0110(9)
F6 0.0708(13) 0.0529(12) 0.0518(12) -0.0100(9) 0.0295(10) 0.0057(10)
F5 0.0838(16) 0.0542(12) 0.0540(12) 0.0012(10) -0.0074(11) 0.0371(12)
N2 0.0314(11) 0.0203(10) 0.0232(10) 0.0009(8) 0.0059(8) 0.0102(8)
N1 0.0264(10) 0.0225(10) 0.0211(10) 0.0007(8) 0.0034(8) 0.0071(8)
C1 0.0265(12) 0.0260(12) 0.0235(12) 0.0021(9) 0.0028(10) 0.0071(10)
C26 0.0305(12) 0.0169(11) 0.0170(10) 0.0009(8) 0.0039(9) 0.0070(9)
C13 0.0230(11) 0.0258(12) 0.0220(11) 0.0065(9) 0.0044(9) 0.0061(9)
C30 0.0252(11) 0.0170(11) 0.0233(11) -0.0013(9) 0.0038(9) 0.0036(9)
C19 0.0204(11) 0.0187(11) 0.0221(11) -0.0016(9) -0.0006(9) 0.0049(9)
C6 0.0289(12) 0.0224(12) 0.0209(11) -0.0004(9) 0.0019(9) 0.0089(10)
C5 0.0267(12) 0.0238(12) 0.0196(11) 0.0004(9) 0.0010(9) 0.0094(9)
C40 0.0318(12) 0.0203(11) 0.0165(10) 0.0007(9) 0.0020(9) 0.0088(10)
C25 0.0297(12) 0.0160(11) 0.0188(11) 0.0010(8) 0.0044(9) 0.0056(9)
C27 0.0344(13) 0.0182(11) 0.0201(11) 0.0010(9) 0.0067(10) 0.0043(10)
C31 0.0277(12) 0.0189(11) 0.0238(12) 0.0017(9) 0.0044(10) 0.0043(9)
C2 0.0250(12) 0.0313(13) 0.0253(12) 0.0072(10) 0.0032(10) 0.0058(10)
C39 0.0319(13) 0.0260(12) 0.0220(12) 0.0016(10) 0.0008(10) 0.0074(10)
C29 0.0332(13) 0.0204(12) 0.0242(12) 0.0004(9) 0.0073(10) 0.0028(10)
C20 0.0258(12) 0.0224(12) 0.0291(13) 0.0009(10) 0.0062(10) 0.0043(9)
C28 0.0342(13) 0.0206(12) 0.0228(12) 0.0030(9) 0.0063(10) -0.0007(10)
C47 0.0308(13) 0.0269(12) 0.0232(12) 0.0059(10) 0.0058(10) 0.0058(10)
C38 0.0395(15) 0.0297(13) 0.0251(13) 0.0080(10) 0.0001(11) 0.0114(11)
C46 0.0296(12) 0.0262(12) 0.0187(11) -0.0010(9) 0.0036(9) 0.0054(10)
C37 0.0439(15) 0.0234(12) 0.0231(12) 0.0081(10) 0.0062(11) 0.0077(11)
C3 0.0304(13) 0.0380(15) 0.0233(12) 0.0026(11) 0.0068(10) 0.0109(11)
C41 0.0346(13) 0.0241(12) 0.0265(13) 0.0014(10) -0.0009(10) 0.0060(10)
C23 0.0434(15) 0.0203(12) 0.0339(14) 0.0028(10) -0.0002(12) 0.0092(11)
C22 0.0350(14) 0.0249(13) 0.0413(15) -0.0073(11) 0.0010(12) 0.0139(11)
C24 0.0321(13) 0.0231(12) 0.0237(12) 0.0018(9) 0.0036(10) 0.0062(10)
C48 0.0378(14) 0.0389(15) 0.0207(12) 0.0072(11) 0.0024(11) 0.0045(12)
C32 0.0362(14) 0.0311(14) 0.0259(13) 0.0013(11) -0.0008(11) -0.0014(11)
C4 0.0308(13) 0.0316(14) 0.0230(12) 0.0003(10) 0.0031(10) 0.0109(11)
C7 0.0374(14) 0.0237(13) 0.0289(13) -0.0007(10) 0.0051(11) 0.0123(11)
C12 0.0379(14) 0.0218(12) 0.0296(13) 0.0041(10) 0.0108(11) 0.0115(10)
C14 0.0273(13) 0.0274(13) 0.0378(15) 0.0023(11) 0.0002(11) 0.0033(10)
C10 0.0461(16) 0.0210(12) 0.0394(15) -0.0010(11) 0.0097(13) 0.0118(11)
C18 0.0383(15) 0.0503(17) 0.0267(13) 0.0024(12) 0.0051(11) 0.0234(13)
C45 0.0341(14) 0.0302(14) 0.0322(14) 0.0020(11) 0.0075(11) 0.0100(11)
C21 0.0290(13) 0.0319(14) 0.0352(14) -0.0045(11) 0.0089(11) 0.0078(11)
C8 0.0493(17) 0.0275(14) 0.0341(14) -0.0038(11) 0.0119(13) 0.0154(12)
C33 0.0407(16) 0.0345(15) 0.0341(15) -0.0009(12) -0.0021(12) -0.0118(12)
C42 0.0517(17) 0.0217(13) 0.0348(15) -0.0001(11) -0.0027(13) 0.0072(12)
C36 0.0352(14) 0.0353(14) 0.0269(13) -0.0002(11) 0.0091(11) 0.0020(11)
C11 0.0425(15) 0.0206(12) 0.0370(14) 0.0062(11) 0.0120(12) 0.0096(11)
C9 0.0446(16) 0.0349(15) 0.0281(13) -0.0041(11) 0.0108(12) 0.0161(12)
C43 0.0618(19) 0.0308(15) 0.0292(14) -0.0018(11) 0.0004(13) 0.0244(14)
C34 0.0396(15) 0.0251(13) 0.0332(14) 0.0033(11) 0.0062(12) -0.0060(11)
C44 0.0431(16) 0.0442(17) 0.0371(15) 0.0007(13) 0.0090(13) 0.0225(14)
C15 0.0321(15) 0.0399(17) 0.0538(19) 0.0120(14) -0.0078(14) -0.0054(13)
C35 0.0486(17) 0.0252(14) 0.0342(15) 0.0102(11) 0.0051(13) -0.0036(12)
C51 0.066(2) 0.0514(19) 0.0334(16) -0.0135(14) -0.0127(15) 0.0368(17)
C49 0.061(2) 0.0531(19) 0.0221(13) -0.0097(13) -0.0025(13) 0.0131(16)
C16 0.0219(13) 0.076(2) 0.0511(19) 0.0301(18) 0.0046(13) 0.0084(14)
C17 0.0386(17) 0.086(3) 0.0387(17) 0.0187(17) 0.0151(14) 0.0365(18)
C50 0.092(3) 0.065(2) 0.0384(18) -0.0252(17) -0.0132(18) 0.047(2)
Cl2 0.0537(12) 0.0552(12) 0.0566(12) -0.0157(9) 0.0034(10) -0.0078(10)
Cl1 0.0571(13) 0.0594(15) 0.089(2) 0.0050(14) 0.0232(13) 0.0326(11)
C52 0.063(4) 0.046(4) 0.071(5) -0.008(4) 0.050(4) -0.006(4)
O2 0.0398(10) 0.0348(10) 0.0371(10) -0.0005(8) 0.0048(8) 0.0028(8)
C55 0.0480(16) 0.0464(16) 0.0461(16) 0.0018(10) 0.0063(9) 0.0055(10)
C54 0.0488(14) 0.0485(14) 0.0500(14) 0.0029(9) 0.0060(9) 0.0060(9)
C56 0.0426(17) 0.0419(17) 0.0432(17) -0.0070(14) 0.0091(15) 0.0058(14)
C53 0.074(2) 0.078(2) 0.086(3) -0.0059(18) 0.0151(18) 0.0136(18)
Cl4 0.0776(17) 0.0672(16) 0.0523(13) 0.0058(12) 0.0047(12) -0.0114(14)
Cl3 0.0776(17) 0.0672(16) 0.0523(13) 0.0058(12) 0.0047(12) -0.0114(14)
C57 0.0776(17) 0.0672(16) 0.0523(13) 0.0058(12) 0.0047(12) -0.0114(14)
Cl6 0.064(2) 0.061(2) 0.062(2) -0.0078(16) 0.0089(18) 0.0128(18)
Cl7 0.074(2) 0.074(2) 0.075(2) 0.0007(8) 0.0110(9) 0.0139(9)
Cl8 0.074(2) 0.074(2) 0.075(2) 0.0007(8) 0.0110(9) 0.0139(9)
Cl5 0.052(2) 0.054(2) 0.054(2) 0.0157(16) 0.0116(16) 0.0164(15)
C58 0.074(2) 0.074(2) 0.075(2) 0.0007(8) 0.0110(9) 0.0139(9)
C59 0.069(8) 0.069(8) 0.069(8) 0.0014(11) 0.0103(15) 0.0118(17)

loop_
_atom_type_symbol
_atom_type_description
_atom_type_scat_dispersion_real
_atom_type_scat_dispersion_imag
_atom_type_scat_source
C C 0.0181 0.0091 'International Tables Vol C Tables 4.2.6.8 and 6.1.1.4'
H H 0.0000 0.0000 'International Tables Vol C Tables 4.2.6.8 and 6.1.1.4'
Br Br -0.6763 1.2805 'International Tables Vol C Tables 4.2.6.8 and 6.1.1.4'
Cl Cl 0.3639 0.7018 'International Tables Vol C Tables 4.2.6.8 and 6.1.1.4'
Cu Cu -1.9646 0.5888 'International Tables Vol C Tables 4.2.6.8 and 6.1.1.4'
F F 0.0727 0.0534 'International Tables Vol C Tables 4.2.6.8 and 6.1.1.4'
N N 0.0311 0.0180 'International Tables Vol C Tables 4.2.6.8 and 6.1.1.4'
O O 0.0492 0.0322 'International Tables Vol C Tables 4.2.6.8 and 6.1.1.4'
P P 0.2955 0.4335 'International Tables Vol C Tables 4.2.6.8 and 6.1.1.4'

loop_
_geom_angle_atom_site_label_1
_geom_angle_atom_site_label_2
_geom_angle_atom_site_label_3
_geom_angle
P1 Cu1 P2 116.57(3)
N2 Cu1 P1 109.79(6)
N2 Cu1 P2 103.67(6)
N1 Cu1 P1 119.92(6)
N1 Cu1 P2 117.62(6)
N1 Cu1 N2 80.45(8)
C13 P1 Cu1 117.98(8)
C13 P1 C19 103.45(11)
C13 P1 C25 102.27(11)
C19 P1 Cu1 120.09(8)
C19 P1 C25 102.93(11)
C25 P1 Cu1 107.79(8)
C40 P2 Cu1 119.20(8)
C40 P2 C31 104.80(11)
C40 P2 C46 104.29(11)
C31 P2 Cu1 110.50(8)
C46 P2 Cu1 115.14(8)
C46 P2 C31 100.91(11)
F2 P3 F1 89.41(12)
F2 P3 F3 89.30(12)
F4 P3 F2 89.93(12)
F4 P3 F1 178.80(12)
F4 P3 F3 90.57(11)
F3 P3 F1 88.42(11)
F6 P3 F2 89.79(12)
F6 P3 F1 91.12(11)
F6 P3 F4 89.87(11)
F6 P3 F3 178.99(12)
F6 P3 F5 91.43(13)
F5 P3 F2 178.77(13)
F5 P3 F1 90.74(13)
F5 P3 F4 89.91(12)
F5 P3 F3 89.48(12)
C26 O1 C30 115.60(18)
C6 N2 Cu1 110.95(16)
C12 N2 Cu1 130.08(17)
C12 N2 C6 118.3(2)
C1 N1 Cu1 129.61(17)
C1 N1 C5 118.2(2)
C5 N1 Cu1 112.08(16)
N1 C1 H1 119.0
N1 C1 C2 122.0(2)
C2 C1 H1 119.0
O1 C26 C25 115.5(2)
O1 C26 C27 120.5(2)
C27 C26 C25 124.0(2)
C14 C13 P1 123.1(2)
C18 C13 P1 117.5(2)
C18 C13 C14 119.4(2)
O1 C30 C31 116.1(2)
O1 C30 C29 119.7(2)
C29 C30 C31 124.2(2)
C20 C19 P1 122.90(19)
C20 C19 C24 119.5(2)
C24 C19 P1 117.64(19)
N2 C6 C5 117.7(2)
N2 C6 C7 122.5(2)
C7 C6 C5 119.8(2)
N1 C5 C6 117.9(2)
N1 C5 C4 122.7(2)
C4 C5 C6 119.4(2)
C41 C40 P2 118.03(19)
C41 C40 C45 119.7(2)
C45 C40 P2 122.2(2)
C26 C25 P1 117.55(18)
C26 C25 C39 117.7(2)
C39 C25 P1 124.7(2)
C26 C27 C28 118.7(2)
C26 C27 C37 116.7(2)
C37 C27 C28 124.5(2)
C30 C31 P2 119.18(18)
C32 C31 P2 123.7(2)
C32 C31 C30 116.8(2)
C1 C2 Br1 119.1(2)
C3 C2 Br1 120.4(2)
C3 C2 C1 120.5(2)
C25 C39 H39 120.1
C38 C39 C25 119.9(2)
C38 C39 H39 120.1
C30 C29 C28 119.3(2)
C30 C29 C34 117.1(2)
C34 C29 C28 123.6(2)
C19 C20 H20 119.9
C19 C20 C21 120.2(2)
C21 C20 H20 119.9
C27 C28 C29 107.8(2)
C27 C28 C36 108.3(2)
C27 C28 C35 111.1(2)
C29 C28 C36 108.8(2)
C35 C28 C29 111.7(2)
C35 C28 C36 109.0(2)
C46 C47 H47 119.9
C46 C47 C48 120.1(2)
C48 C47 H47 119.9
C39 C38 H38 119.5
C39 C38 C37 121.0(2)
C37 C38 H38 119.5
C47 C46 P2 124.1(2)
C47 C46 C51 119.1(2)
C51 C46 P2 116.8(2)
C27 C37 H37 119.6
C38 C37 C27 120.8(2)
C38 C37 H37 119.6
C2 C3 H3 120.7
C2 C3 C4 118.6(2)
C4 C3 H3 120.7
C40 C41 H41 119.9
C40 C41 C42 120.2(3)
C42 C41 H41 119.9
C22 C23 H23 119.9
C22 C23 C24 120.2(3)
C24 C23 H23 119.9
C23 C22 H22 120.0
C23 C22 C21 119.9(2)
C21 C22 H22 120.0
C19 C24 H24 119.9
C23 C24 C19 120.1(2)
C23 C24 H24 119.9
C47 C48 H48 119.8
C49 C48 C47 120.5(3)
C49 C48 H48 119.8
C31 C32 H32 119.8
C31 C32 C33 120.4(2)
C33 C32 H32 119.8
C5 C4 C9 119.1(2)
C3 C4 C5 118.0(2)
C3 C4 C9 122.9(2)
C6 C7 C8 118.9(2)
C10 C7 C6 117.8(2)
C10 C7 C8 123.3(2)
N2 C12 H12 118.9
N2 C12 C11 122.3(2)
C11 C12 H12 118.9
C13 C14 H14 120.0
C15 C14 C13 120.1(3)
C15 C14 H14 120.0
C7 C10 H10 120.8
C11 C10 C7 118.3(2)
C11 C10 H10 120.8
C13 C18 H18 119.9
C13 C18 C17 120.1(3)
C17 C18 H18 119.9
C40 C45 H45 120.2
C40 C45 C44 119.6(3)
C44 C45 H45 120.2
C20 C21 H21 120.0
C22 C21 C20 120.1(3)
C22 C21 H21 120.0
C7 C8 H8 119.4
C9 C8 C7 121.3(3)
C9 C8 H8 119.4
C32 C33 H33 119.6
C34 C33 C32 120.8(3)
C34 C33 H33 119.6
C41 C42 H42 120.0
C43 C42 C41 120.1(3)
C43 C42 H42 120.0
C28 C36 H36A 109.5
C28 C36 H36B 109.5
C28 C36 H36C 109.5
H36A C36 H36B 109.5
H36A C36 H36C 109.5
H36B C36 H36C 109.5
C12 C11 Br2 117.6(2)
C10 C11 Br2 121.6(2)
C10 C11 C12 120.8(3)
C4 C9 H9 119.3
C8 C9 C4 121.5(3)
C8 C9 H9 119.3
C42 C43 H43 119.9
C44 C43 C42 120.1(3)
C44 C43 H43 119.9
C29 C34 H34 119.7
C33 C34 C29 120.5(3)
C33 C34 H34 119.7
C45 C44 H44 119.9
C43 C44 C45 120.3(3)
C43 C44 H44 119.9
C14 C15 H15 119.9
C16 C15 C14 120.2(3)
C16 C15 H15 119.9
C28 C35 H35A 109.5
C28 C35 H35B 109.5
C28 C35 H35C 109.5
H35A C35 H35B 109.5
H35A C35 H35C 109.5
H35B C35 H35C 109.5
C46 C51 H51 119.9
C50 C51 C46 120.3(3)
C50 C51 H51 119.9
C48 C49 H49 120.1
C48 C49 C50 119.7(3)
C50 C49 H49 120.1
C15 C16 H16 120.0
C17 C16 C15 119.9(3)
C17 C16 H16 120.0
C18 C17 H17 119.9
C16 C17 C18 120.3(3)
C16 C17 H17 119.9
C51 C50 C49 120.2(3)
C51 C50 H50 119.9
C49 C50 H50 119.9
Cl2 C52 Cl1 110.5(4)
Cl2 C52 H52A 109.6
Cl2 C52 H52B 109.6
Cl1 C52 H52A 109.6
Cl1 C52 H52B 109.6
H52A C52 H52B 108.1
C54 O2 C55 111.6(4)
O2 C55 H55A 110.3
O2 C55 H55B 110.3
O2 C55 C56 107.1(4)
H55A C55 H55B 108.6
C56 C55 H55A 110.3
C56 C55 H55B 110.3
O2 C54 H54A 109.6
O2 C54 H54B 109.6
O2 C54 C53 110.5(5)
H54A C54 H54B 108.1
C53 C54 H54A 109.6
C53 C54 H54B 109.6
C55 C56 H56A 109.5
C55 C56 H56B 109.5
C55 C56 H56C 109.5
H56A C56 H56B 109.5
H56A C56 H56C 109.5
H56B C56 H56C 109.5
C54 C53 H53A 109.5
C54 C53 H53B 109.5
C54 C53 H53C 109.5
H53A C53 H53B 109.5
H53A C53 H53C 109.5
H53B C53 H53C 109.5
Cl4 C57 Cl3 119.3(8)
Cl4 C57 H57A 107.5
Cl4 C57 H57B 107.5
Cl3 C57 H57A 107.5
Cl3 C57 H57B 107.5
H57A C57 H57B 107.0
Cl7 C58 H58A 109.8
Cl7 C58 H58B 109.8
Cl8 C58 Cl7 109.3(15)
Cl8 C58 H58A 109.8
Cl8 C58 H58B 109.8
H58A C58 H58B 108.3
Cl6 C59 H59A 106.2
Cl6 C59 H59B 106.2
Cl5 C59 Cl6 124.3(14)
Cl5 C59 H59A 106.2
Cl5 C59 H59B 106.2
H59A C59 H59B 106.4

loop_
_geom_bond_atom_site_label_1
_geom_bond_atom_site_label_2
_geom_bond_distance
Br1 C2 1.888(3)
Br2 C11 1.897(3)
Cu1 P1 2.2495(7)
Cu1 P2 2.2752(7)
Cu1 N2 2.122(2)
Cu1 N1 2.079(2)
P1 C13 1.821(2)
P1 C19 1.822(2)
P1 C25 1.831(2)
P2 C40 1.820(2)
P2 C31 1.842(3)
P2 C46 1.826(2)
P3 F2 1.600(2)
P3 F1 1.6040(19)
P3 F4 1.595(2)
P3 F3 1.600(2)
P3 F6 1.583(2)
P3 F5 1.590(2)
O1 C26 1.388(3)
O1 C30 1.389(3)
N2 C6 1.360(3)
N2 C12 1.321(3)
N1 C1 1.325(3)
N1 C5 1.366(3)
C1 H1 0.9500
C1 C2 1.407(4)
C26 C25 1.390(3)
C26 C27 1.389(3)
C13 C14 1.394(4)
C13 C18 1.387(4)
C30 C31 1.398(3)
C30 C29 1.392(4)
C19 C20 1.388(4)
C19 C24 1.397(3)
C6 C5 1.441(4)
C6 C7 1.415(3)
C5 C4 1.404(4)
C40 C41 1.387(4)
C40 C45 1.393(4)
C25 C39 1.397(3)
C27 C28 1.529(4)
C27 C37 1.399(4)
C31 C32 1.393(4)
C2 C3 1.364(4)
C39 H39 0.9500
C39 C38 1.386(4)
C29 C28 1.532(3)
C29 C34 1.394(4)
C20 H20 0.9500
C20 C21 1.391(4)
C28 C36 1.543(4)
C28 C35 1.529(3)
C47 H47 0.9500
C47 C46 1.387(4)
C47 C48 1.390(4)
C38 H38 0.9500
C38 C37 1.388(4)
C46 C51 1.387(4)
C37 H37 0.9500
C3 H3 0.9500
C3 C4 1.405(4)
C41 H41 0.9500
C41 C42 1.391(4)
C23 H23 0.9500
C23 C22 1.384(4)
C23 C24 1.387(4)
C22 H22 0.9500
C22 C21 1.388(4)
C24 H24 0.9500
C48 H48 0.9500
C48 C49 1.368(4)
C32 H32 0.9500
C32 C33 1.396(4)
C4 C9 1.440(4)
C7 C10 1.407(4)
C7 C8 1.434(4)
C12 H12 0.9500
C12 C11 1.398(4)
C14 H14 0.9500
C14 C15 1.388(4)
C10 H10 0.9500
C10 C11 1.362(4)
C18 H18 0.9500
C18 C17 1.388(4)
C45 H45 0.9500
C45 C44 1.400(4)
C21 H21 0.9500
C8 H8 0.9500
C8 C9 1.336(4)
C33 H33 0.9500
C33 C34 1.388(4)
C42 H42 0.9500
C42 C43 1.382(5)
C36 H36A 0.9800
C36 H36B 0.9800
C36 H36C 0.9800
C9 H9 0.9500
C43 H43 0.9500
C43 C44 1.377(5)
C34 H34 0.9500
C44 H44 0.9500
C15 H15 0.9500
C15 C16 1.381(5)
C35 H35A 0.9800
C35 H35B 0.9800
C35 H35C 0.9800
C51 H51 0.9500
C51 C50 1.383(4)
C49 H49 0.9500
C49 C50 1.385(5)
C16 H16 0.9500
C16 C17 1.382(6)
C17 H17 0.9500
C50 H50 0.9500
Cl2 C52 1.729(7)
Cl1 C52 1.745(9)
C52 H52A 0.9900
C52 H52B 0.9900
O2 C55 1.436(6)
O2 C54 1.415(5)
C55 H55A 0.9900
C55 H55B 0.9900
C55 C56 1.524(7)
C54 H54A 0.9900
C54 H54B 0.9900
C54 C53 1.502(8)
C56 H56A 0.9800
C56 H56B 0.9800
C56 H56C 0.9800
C53 H53A 0.9800
C53 H53B 0.9800
C53 H53C 0.9800
Cl4 C57 1.669(11)
Cl3 C57 1.680(11)
C57 H57A 0.9900
C57 H57B 0.9900
Cl6 C59 1.692(14)
Cl7 C58 1.724(16)
Cl8 C58 1.711(16)
Cl5 C59 1.672(14)
C58 H58A 0.9900
C58 H58B 0.9900
C59 H59A 0.9900
C59 H59B 0.9900
